data_2230192
loop_
_publ_author_name
'G\"undo\(gdu, Cevher'
'Alp, Serap'
'Erg\"un, Yavuz'
'Tercan, Bar\?i\,s'
'H\"okelek, Tuncer'

_publ_section_title
;
 2-(Naphthalen-1-yl)-4-(naphthalen-1-ylmethylidene)-1,3-oxazol-5(4<i>H</i>)-one
;
_journal_coeditor_code XU5196
_journal_issue 5
_journal_name_full 'Acta Crystallographica Section E'
_journal_page_first o1258
_journal_page_last o1259
_journal_paper_doi 10.1107/S1600536811015340
_journal_volume 67
_journal_year 2011
_chemical_formula_iupac 'C24 H15 N O2'
_chemical_formula_moiety 'C24 H15 N O2'
_chemical_formula_sum 'C24 H15 N O2'
_chemical_formula_weight 349.37
_chemical_name_systematic
;
2-(Naphthalen-1-yl)-4-(naphthalen-1-ylmethylidene)-1,3-oxazol-5(4<i>H</i>)-one
;
_space_group_IT_number 14
_symmetry_cell_setting monoclinic
_symmetry_space_group_name_Hall '-P 2ybc'
_symmetry_space_group_name_H-M 'P 1 21/c 1'
_atom_sites_solution_hydrogens geom
_atom_sites_solution_primary direct
_atom_sites_solution_secondary difmap
_audit_creation_method SHELXL-97
_cell_angle_alpha 90.00
_cell_angle_beta 107.212(2)
_cell_angle_gamma 90.00
_cell_formula_units_Z 4
_cell_length_a 18.6927(5)
_cell_length_b 6.0646(2)
_cell_length_c 15.6262(5)
_cell_measurement_reflns_used 3844
_cell_measurement_temperature 100(2)
_cell_measurement_theta_max 25.78
_cell_measurement_theta_min 2.28
_cell_volume 1692.11(9)
_computing_cell_refinement 'SAINT (Bruker, 2007)'
_computing_data_collection 'APEX2 (Bruker, 2007)'
_computing_data_reduction 'SAINT (Bruker, 2007)'
_computing_molecular_graphics 'ORTEP-3 for Windows (Farrugia, 1997) and PLATON (Spek, 2009)'
_computing_publication_material 'WinGX (Farrugia, 1999) and PLATON (Spek, 2009)'
_computing_structure_refinement 'SHELXL97 (Sheldrick, 2008)'
_computing_structure_solution 'SHELXS97 (Sheldrick, 2008)'
_diffrn_ambient_temperature 100(2)
_diffrn_measured_fraction_theta_full 0.999
_diffrn_measured_fraction_theta_max 0.999
_diffrn_measurement_device_type 'Bruker Kappa APEXII CCD area-detector'
_diffrn_measurement_method '\f and \w'
_diffrn_radiation_monochromator graphite
_diffrn_radiation_source 'fine-focus sealed tube'
_diffrn_radiation_type MoK\a
_diffrn_radiation_wavelength 0.71073
_diffrn_reflns_av_R_equivalents 0.0609
_diffrn_reflns_av_sigmaI/netI 0.0432
_diffrn_reflns_limit_h_max 25
_diffrn_reflns_limit_h_min -25
_diffrn_reflns_limit_k_max 8
_diffrn_reflns_limit_k_min -8
_diffrn_reflns_limit_l_max 20
_diffrn_reflns_limit_l_min -20
_diffrn_reflns_number 29257
_diffrn_reflns_theta_full 28.45
_diffrn_reflns_theta_max 28.45
_diffrn_reflns_theta_min 1.14
_exptl_absorpt_coefficient_mu 0.087
_exptl_absorpt_correction_T_max 0.9861
_exptl_absorpt_correction_T_min 0.9642
_exptl_absorpt_correction_type multi-scan
_exptl_absorpt_process_details '(SADABS; Bruker, 2005)'
_exptl_crystal_colour yellow
_exptl_crystal_density_diffrn 1.371
_exptl_crystal_density_method 'not measured'
_exptl_crystal_description block
_exptl_crystal_F_000 728
_exptl_crystal_size_max 0.42
_exptl_crystal_size_mid 0.35
_exptl_crystal_size_min 0.16
_refine_diff_density_max 0.257
_refine_diff_density_min -0.254
_refine_ls_extinction_method none
_refine_ls_goodness_of_fit_ref 1.068
_refine_ls_hydrogen_treatment constr
_refine_ls_matrix_type full
_refine_ls_number_parameters 244
_refine_ls_number_reflns 4260
_refine_ls_number_restraints 0
_refine_ls_restrained_S_all 1.068
_refine_ls_R_factor_all 0.0780
_refine_ls_R_factor_gt 0.0439
_refine_ls_shift/su_max 0.001
_refine_ls_shift/su_mean 0.000
_refine_ls_structure_factor_coef Fsqd
_refine_ls_weighting_details 'calc w=1/[\s^2^(Fo^2^)+(0.0712P)^2^+0.0940P] where P=(Fo^2^+2Fc^2^)/3'
_refine_ls_weighting_scheme calc
_refine_ls_wR_factor_gt 0.1098
_refine_ls_wR_factor_ref 0.1359
_reflns_number_gt 2911
_reflns_number_total 4260
_reflns_threshold_expression I>2\s(I)
_cod_data_source_file xu5196.cif
_cod_data_source_block I
_cod_original_sg_symbol_H-M 'P 21/c'
_cod_database_code 2230192
_cod_database_fobs_code 2230192

loop_
_symmetry_equiv_pos_as_xyz
'x, y, z'
'-x, y+1/2, -z+1/2'
'-x, -y, -z'
'x, -y-1/2, z-1/2'

loop_
_atom_site_type_symbol
_atom_site_label
_atom_site_fract_x
_atom_site_fract_y
_atom_site_fract_z
_atom_site_U_iso_or_equiv
_atom_site_adp_type
_atom_site_calc_flag
_atom_site_refinement_flags
_atom_site_occupancy
_atom_site_symmetry_multiplicity
_atom_site_disorder_assembly
_atom_site_disorder_group
O O1 0.44739(6) -0.05303(17) 1.11266(7) 0.0226(3) Uani d . 1 1 . .
O O2 0.51969(6) 0.2213(2) 1.08529(8) 0.0339(3) Uani d . 1 1 . .
N N1 0.33689(7) 0.0161(2) 1.00801(8) 0.0182(3) Uani d . 1 1 . .
C C1 0.30409(8) 0.4225(2) 0.88040(10) 0.0183(3) Uani d . 1 1 . .
C C2 0.24089(8) 0.2914(2) 0.85707(10) 0.0183(3) Uani d . 1 1 . .
H H2 0.2421 0.1521 0.8852 0.022 Uiso calc R 1 1 . .
C C3 0.17453(8) 0.3596(2) 0.79239(10) 0.0185(3) Uani d . 1 1 . .
C C4 0.11021(9) 0.2236(3) 0.76755(11) 0.0231(4) Uani d . 1 1 . .
H H4 0.1109 0.0848 0.7960 0.028 Uiso calc R 1 1 . .
C C5 0.04717(9) 0.2900(3) 0.70303(11) 0.0263(4) Uani d . 1 1 . .
H H5 0.0044 0.1969 0.6866 0.032 Uiso calc R 1 1 . .
C C6 0.04523(9) 0.4962(3) 0.66073(11) 0.0265(4) Uani d . 1 1 . .
H H6 0.0012 0.5407 0.6156 0.032 Uiso calc R 1 1 . .
C C7 0.10607(9) 0.6326(3) 0.68407(10) 0.0230(4) Uani d . 1 1 . .
H H7 0.1038 0.7716 0.6554 0.028 Uiso calc R 1 1 . .
C C8 0.17232(8) 0.5692(2) 0.75047(10) 0.0188(3) Uani d . 1 1 . .
C C9 0.23747(9) 0.7022(2) 0.77577(10) 0.0208(3) Uani d . 1 1 . .
H H9 0.2368 0.8431 0.7490 0.025 Uiso calc R 1 1 . .
C C10 0.30132(9) 0.6317(2) 0.83806(10) 0.0200(3) Uani d . 1 1 . .
H H10 0.3444 0.7234 0.8533 0.024 Uiso calc R 1 1 . .
C C11 0.37403(8) 0.3572(2) 0.94585(10) 0.0197(3) Uani d . 1 1 . .
H H11 0.4156 0.4516 0.9508 0.024 Uiso calc R 1 1 . .
C C12 0.38719(8) 0.1798(2) 1.00029(10) 0.0191(3) Uani d . 1 1 . .
C C13 0.45933(9) 0.1340(3) 1.06678(11) 0.0227(4) Uani d . 1 1 . .
C C14 0.37283(8) -0.1109(2) 1.07250(10) 0.0175(3) Uani d . 1 1 . .
C C15 0.34675(8) -0.3067(2) 1.10825(10) 0.0179(3) Uani d . 1 1 . .
C C16 0.39709(9) -0.4187(3) 1.17708(10) 0.0217(3) Uani d . 1 1 . .
H H16 0.4460 -0.3605 1.2022 0.026 Uiso calc R 1 1 . .
C C17 0.37753(9) -0.6171(3) 1.21081(10) 0.0229(4) Uani d . 1 1 . .
H H17 0.4126 -0.6898 1.2592 0.027 Uiso calc R 1 1 . .
C C18 0.30808(9) -0.7050(2) 1.17389(10) 0.0212(3) Uani d . 1 1 . .
H H18 0.2961 -0.8434 1.1947 0.025 Uiso calc R 1 1 . .
C C19 0.25329(9) -0.5932(2) 1.10494(10) 0.0192(3) Uani d . 1 1 . .
C C20 0.18039(9) -0.6812(3) 1.07013(10) 0.0227(4) Uani d . 1 1 . .
H H20 0.1690 -0.8202 1.0909 0.027 Uiso calc R 1 1 . .
C C21 0.12628(9) -0.5699(3) 1.00735(11) 0.0254(4) Uani d . 1 1 . .
H H21 0.0775 -0.6308 0.9846 0.031 Uiso calc R 1 1 . .
C C22 0.14316(9) -0.3641(3) 0.97648(11) 0.0238(4) Uani d . 1 1 . .
H H22 0.1052 -0.2854 0.9334 0.029 Uiso calc R 1 1 . .
C C23 0.21331(8) -0.2757(3) 1.00745(10) 0.0202(3) Uani d . 1 1 . .
H H23 0.2234 -0.1371 0.9852 0.024 Uiso calc R 1 1 . .
C C24 0.27132(8) -0.3873(2) 1.07232(10) 0.0172(3) Uani d . 1 1 . .

loop_
_atom_site_aniso_label
_atom_site_aniso_U_11
_atom_site_aniso_U_22
_atom_site_aniso_U_33
_atom_site_aniso_U_12
_atom_site_aniso_U_13
_atom_site_aniso_U_23
O1 0.0174(5) 0.0225(6) 0.0250(6) -0.0026(4) 0.0017(5) 0.0044(5)
O2 0.0192(6) 0.0353(7) 0.0414(8) -0.0083(5) 0.0002(5) 0.0108(6)
N1 0.0193(7) 0.0164(6) 0.0190(6) -0.0017(5) 0.0059(5) 0.0001(5)
C1 0.0221(8) 0.0179(7) 0.0165(7) -0.0010(6) 0.0081(6) -0.0024(6)
C2 0.0216(8) 0.0164(7) 0.0176(8) -0.0013(6) 0.0070(6) 0.0008(6)
C3 0.0188(8) 0.0200(8) 0.0172(8) 0.0012(6) 0.0060(6) -0.0004(6)
C4 0.0209(8) 0.0236(8) 0.0245(8) -0.0014(6) 0.0064(7) 0.0029(7)
C5 0.0193(8) 0.0328(9) 0.0255(9) -0.0023(7) 0.0048(7) 0.0016(7)
C6 0.0219(8) 0.0315(9) 0.0252(9) 0.0069(7) 0.0054(7) 0.0023(7)
C7 0.0260(9) 0.0223(8) 0.0220(8) 0.0052(6) 0.0091(7) 0.0021(6)
C8 0.0223(8) 0.0197(7) 0.0157(7) 0.0018(6) 0.0074(6) -0.0013(6)
C9 0.0305(9) 0.0147(7) 0.0195(8) -0.0001(6) 0.0110(7) 0.0008(6)
C10 0.0227(8) 0.0190(8) 0.0195(8) -0.0035(6) 0.0079(6) -0.0023(6)
C11 0.0195(8) 0.0196(7) 0.0206(8) -0.0041(6) 0.0072(6) -0.0019(6)
C12 0.0168(7) 0.0205(8) 0.0199(8) -0.0030(6) 0.0053(6) -0.0025(6)
C13 0.0212(8) 0.0211(8) 0.0248(8) -0.0012(6) 0.0052(7) 0.0028(7)
C14 0.0147(7) 0.0197(7) 0.0179(8) -0.0009(6) 0.0042(6) -0.0028(6)
C15 0.0199(8) 0.0186(7) 0.0159(7) 0.0002(6) 0.0064(6) 0.0001(6)
C16 0.0198(8) 0.0238(8) 0.0207(8) 0.0004(6) 0.0047(6) 0.0001(6)
C17 0.0266(9) 0.0230(8) 0.0185(8) 0.0041(7) 0.0058(7) 0.0043(6)
C18 0.0296(9) 0.0172(7) 0.0192(8) -0.0008(6) 0.0110(7) 0.0017(6)
C19 0.0242(8) 0.0186(7) 0.0169(8) -0.0003(6) 0.0095(6) -0.0031(6)
C20 0.0279(9) 0.0201(8) 0.0232(8) -0.0072(6) 0.0123(7) -0.0029(6)
C21 0.0224(8) 0.0286(9) 0.0255(9) -0.0075(7) 0.0073(7) -0.0023(7)
C22 0.0193(8) 0.0283(9) 0.0222(8) -0.0002(6) 0.0039(7) 0.0015(7)
C23 0.0200(8) 0.0202(8) 0.0204(8) -0.0018(6) 0.0061(6) 0.0010(6)
C24 0.0202(8) 0.0181(7) 0.0146(7) -0.0009(6) 0.0072(6) -0.0019(6)

loop_
_atom_type_symbol
_atom_type_description
_atom_type_scat_dispersion_real
_atom_type_scat_dispersion_imag
_atom_type_scat_source
C C 0.0033 0.0016 'International Tables Vol C Tables 4.2.6.8 and 6.1.1.4'
H H 0.0000 0.0000 'International Tables Vol C Tables 4.2.6.8 and 6.1.1.4'
N N 0.0061 0.0033 'International Tables Vol C Tables 4.2.6.8 and 6.1.1.4'
O O 0.0106 0.0060 'International Tables Vol C Tables 4.2.6.8 and 6.1.1.4'

loop_
_geom_angle_atom_site_label_1
_geom_angle_atom_site_label_2
_geom_angle_atom_site_label_3
_geom_angle_site_symmetry_1
_geom_angle_site_symmetry_3
_geom_angle
_geom_angle_publ_flag
C14 O1 C13 . . 105.32(11) ?
C14 N1 C12 . . 106.50(13) ?
C2 C1 C10 . . 118.66(14) ?
C2 C1 C11 . . 123.31(14) ?
C10 C1 C11 . . 118.03(13) ?
C1 C2 C3 . . 121.52(14) ?
C1 C2 H2 . . 119.2 ?
C3 C2 H2 . . 119.2 ?
C2 C3 C4 . . 121.43(14) ?
C2 C3 C8 . . 119.38(14) ?
C4 C3 C8 . . 119.18(14) ?
C3 C4 H4 . . 119.7 ?
C5 C4 C3 . . 120.55(15) ?
C5 C4 H4 . . 119.7 ?
C4 C5 C6 . . 120.32(15) ?
C4 C5 H5 . . 119.8 ?
C6 C5 H5 . . 119.8 ?
C5 C6 H6 . . 119.7 ?
C7 C6 C5 . . 120.53(15) ?
C7 C6 H6 . . 119.7 ?
C6 C7 C8 . . 120.72(15) ?
C6 C7 H7 . . 119.6 ?
C8 C7 H7 . . 119.6 ?
C7 C8 C3 . . 118.68(14) ?
C7 C8 C9 . . 122.97(14) ?
C9 C8 C3 . . 118.32(13) ?
C8 C9 H9 . . 119.4 ?
C10 C9 C8 . . 121.21(14) ?
C10 C9 H9 . . 119.4 ?
C1 C10 H10 . . 119.5 ?
C9 C10 C1 . . 120.91(14) ?
C9 C10 H10 . . 119.5 ?
C1 C11 H11 . . 115.9 ?
C12 C11 C1 . . 128.18(14) ?
C12 C11 H11 . . 115.9 ?
N1 C12 C13 . . 107.81(13) ?
C11 C12 N1 . . 128.32(14) ?
C11 C12 C13 . . 123.81(14) ?
O1 C13 C12 . . 105.36(12) ?
O2 C13 O1 . . 121.07(14) ?
O2 C13 C12 . . 133.56(15) ?
O1 C14 C15 . . 115.87(12) ?
N1 C14 O1 . . 114.99(13) ?
N1 C14 C15 . . 129.14(14) ?
C16 C15 C14 . . 118.16(14) ?
C16 C15 C24 . . 119.98(14) ?
C24 C15 C14 . . 121.84(13) ?
C15 C16 C17 . . 121.39(14) ?
C15 C16 H16 . . 119.3 ?
C17 C16 H16 . . 119.3 ?
C16 C17 H17 . . 120.1 ?
C18 C17 C16 . . 119.81(14) ?
C18 C17 H17 . . 120.1 ?
C17 C18 C19 . . 121.13(14) ?
C17 C18 H18 . . 119.4 ?
C19 C18 H18 . . 119.4 ?
C18 C19 C24 . . 119.71(14) ?
C20 C19 C18 . . 120.54(14) ?
C20 C19 C24 . . 119.73(14) ?
C19 C20 H20 . . 119.5 ?
C21 C20 C19 . . 121.06(15) ?
C21 C20 H20 . . 119.5 ?
C20 C21 C22 . . 119.51(15) ?
C20 C21 H21 . . 120.2 ?
C22 C21 H21 . . 120.2 ?
C21 C22 H22 . . 119.5 ?
C23 C22 C21 . . 121.06(15) ?
C23 C22 H22 . . 119.5 ?
C22 C23 C24 . . 121.11(14) ?
C22 C23 H23 . . 119.4 ?
C24 C23 H23 . . 119.4 ?
C19 C24 C15 . . 117.75(13) ?
C23 C24 C15 . . 124.75(14) ?
C23 C24 C19 . . 117.50(14) ?

loop_
_geom_bond_atom_site_label_1
_geom_bond_atom_site_label_2
_geom_bond_site_symmetry_2
_geom_bond_distance
_geom_bond_publ_flag
O1 C13 . 1.3949(18) ?
O1 C14 . 1.3935(17) ?
O2 C13 . 1.2015(18) ?
N1 C12 . 1.3971(18) ?
N1 C14 . 1.2880(18) ?
C1 C2 . 1.380(2) ?
C1 C10 . 1.424(2) ?
C2 C3 . 1.411(2) ?
C2 H2 . 0.9500 ?
C3 C4 . 1.414(2) ?
C3 C8 . 1.425(2) ?
C4 C5 . 1.365(2) ?
C4 H4 . 0.9500 ?
C5 C6 . 1.410(2) ?
C5 H5 . 0.9500 ?
C6 C7 . 1.366(2) ?
C6 H6 . 0.9500 ?
C7 H7 . 0.9500 ?
C8 C7 . 1.413(2) ?
C9 C8 . 1.416(2) ?
C9 H9 . 0.9500 ?
C10 C9 . 1.367(2) ?
C10 H10 . 0.9500 ?
C11 C1 . 1.456(2) ?
C11 H11 . 0.9500 ?
C12 C11 . 1.348(2) ?
C12 C13 . 1.465(2) ?
C15 C14 . 1.456(2) ?
C15 C16 . 1.380(2) ?
C16 H16 . 0.9500 ?
C17 C16 . 1.404(2) ?
C17 H17 . 0.9500 ?
C18 C17 . 1.364(2) ?
C18 H18 . 0.9500 ?
C19 C18 . 1.420(2) ?
C20 C19 . 1.414(2) ?
C20 H20 . 0.9500 ?
C21 C20 . 1.361(2) ?
C21 C22 . 1.407(2) ?
C21 H21 . 0.9500 ?
C22 C23 . 1.366(2) ?
C22 H22 . 0.9500 ?
C23 C24 . 1.418(2) ?
C23 H23 . 0.9500 ?
C24 C15 . 1.440(2) ?
C24 C19 . 1.426(2) ?

loop_
_geom_hbond_atom_site_label_D
_geom_hbond_atom_site_label_H
_geom_hbond_atom_site_label_A
_geom_hbond_site_symmetry_A
_geom_hbond_distance_DH
_geom_hbond_distance_HA
_geom_hbond_distance_DA
_geom_hbond_angle_DHA
_geom_hbond_publ_flag
C2 H2 N1 . 0.95 2.34 3.0110(19) 127 yes
C10 H10 O2 3_667 0.95 2.46 3.324(2) 152 yes
C11 H11 O2 3_667 0.95 2.47 3.3601(18) 155 yes
C23 H23 N1 . 0.95 2.25 2.908(2) 126 yes
C9 H9 Cg4 4_554 0.95 2.87 3.543(2) 129 yes
C18 H18 Cg1 4_565 0.95 2.61 3.381(2) 139 yes
C20 H20 Cg2 4_565 0.95 2.75 3.450(2) 131 yes

loop_
_geom_torsion_atom_site_label_1
_geom_torsion_atom_site_label_2
_geom_torsion_atom_site_label_3
_geom_torsion_atom_site_label_4
_geom_torsion_site_symmetry_1
_geom_torsion_site_symmetry_2
_geom_torsion_site_symmetry_3
_geom_torsion_site_symmetry_4
_geom_torsion
_geom_torsion_publ_flag
C14 O1 C13 O2 . . . . -178.58(15) ?
C14 O1 C13 C12 . . . . 1.12(15) ?
C13 O1 C14 N1 . . . . -0.25(17) ?
C13 O1 C14 C15 . . . . 179.03(12) ?
C14 N1 C12 C11 . . . . -175.61(16) ?
C14 N1 C12 C13 . . . . 1.47(16) ?
C12 N1 C14 O1 . . . . -0.79(17) ?
C12 N1 C14 C15 . . . . -179.96(15) ?
C10 C1 C2 C3 . . . . 0.4(2) ?
C11 C1 C2 C3 . . . . -179.11(13) ?
C2 C1 C10 C9 . . . . 0.2(2) ?
C11 C1 C10 C9 . . . . 179.72(14) ?
C1 C2 C3 C4 . . . . 178.99(14) ?
C1 C2 C3 C8 . . . . -0.4(2) ?
C2 C3 C4 C5 . . . . -178.21(14) ?
C8 C3 C4 C5 . . . . 1.2(2) ?
C2 C3 C8 C7 . . . . 178.33(14) ?
C2 C3 C8 C9 . . . . -0.1(2) ?
C4 C3 C8 C7 . . . . -1.1(2) ?
C4 C3 C8 C9 . . . . -179.54(13) ?
C3 C4 C5 C6 . . . . -0.5(2) ?
C4 C5 C6 C7 . . . . -0.4(2) ?
C3 C8 C7 C6 . . . . 0.2(2) ?
C5 C6 C7 C8 . . . . 0.5(2) ?
C9 C8 C7 C6 . . . . 178.61(14) ?
C10 C9 C8 C3 . . . . 0.7(2) ?
C10 C9 C8 C7 . . . . -177.68(14) ?
C1 C10 C9 C8 . . . . -0.7(2) ?
C12 C11 C1 C2 . . . . -8.0(3) ?
C12 C11 C1 C10 . . . . 172.50(15) ?
N1 C12 C11 C1 . . . . -0.7(3) ?
C13 C12 C11 C1 . . . . -177.33(14) ?
N1 C12 C13 O1 . . . . -1.62(16) ?
N1 C12 C13 O2 . . . . 178.04(18) ?
C11 C12 C13 O1 . . . . 175.62(14) ?
C11 C12 C13 O2 . . . . -4.7(3) ?
C16 C15 C14 O1 . . . . -0.7(2) ?
C16 C15 C14 N1 . . . . 178.50(15) ?
C24 C15 C14 O1 . . . . -179.11(12) ?
C24 C15 C14 N1 . . . . 0.1(2) ?
C14 C15 C16 C17 . . . . -175.58(14) ?
C24 C15 C16 C17 . . . . 2.9(2) ?
C18 C17 C16 C15 . . . . 1.6(2) ?
C19 C18 C17 C16 . . . . -3.6(2) ?
C20 C19 C18 C17 . . . . -177.05(14) ?
C24 C19 C18 C17 . . . . 1.2(2) ?
C21 C20 C19 C18 . . . . 176.55(14) ?
C21 C20 C19 C24 . . . . -1.7(2) ?
C22 C21 C20 C19 . . . . 0.1(2) ?
C20 C21 C22 C23 . . . . 1.0(2) ?
C21 C22 C23 C24 . . . . -0.5(2) ?
C22 C23 C24 C15 . . . . 179.71(13) ?
C22 C23 C24 C19 . . . . -1.0(2) ?
C19 C24 C15 C14 . . . . 173.26(13) ?
C19 C24 C15 C16 . . . . -5.2(2) ?
C23 C24 C15 C14 . . . . -7.5(2) ?
C23 C24 C15 C16 . . . . 174.11(14) ?
C15 C24 C19 C18 . . . . 3.2(2) ?
C15 C24 C19 C20 . . . . -178.59(13) ?
C23 C24 C19 C18 . . . . -176.15(13) ?
C23 C24 C19 C20 . . . . 2.1(2) ?

loop_
_cod_related_entry_id
_cod_related_entry_database
_cod_related_entry_code
1 ChemSpider 17945732
